data_4104159
loop_
_publ_author_name
'Dusan Hesek'
'Mijoon Lee'
'Weilie Zhang'
'Bruce C. Noll'
'Shahriar Mobashery'

_publ_contact_author_address
;University of Notre Dame
Department of Chemistry and Biochemistry
251 Nieuwland Science Hall
Notre Dame, IN 46556-5670
USA
;
_publ_contact_author_email mobashery@nd.edu
_publ_contact_author_fax 1(574)6316652
_publ_contact_author_name 'Professor Shahriar Mobashery'
_publ_contact_author_phone 1(574)6312933
_publ_section_title
;
 Total Synthesis of
 N-Acetylglucosamine-1,6-anhydro-N-acetylmuramylpentapeptide and
 Evaluation of Its Turnover by AmpD from Escherichia coli
;
_journal_name_full 'Journal of the American Chemical Society'
_journal_page_first 5187
_journal_page_last 5193
_journal_paper_doi 10.1021/ja808498m
_journal_volume 131
_journal_year 2009
_chemical_absolute_configuration syn
_chemical_formula_moiety 'C13 H14 O4'
_chemical_formula_sum 'C13 H14 O4'
_chemical_formula_weight 234.24
_chemical_name_common '2-O-Benzyl-1,6:3,4-dianhydro-\b-D-altropyranose '
_space_group_IT_number 4
_symmetry_cell_setting monoclinic
_symmetry_Int_Tables_number 4
_symmetry_space_group_name_Hall 'P 2yb'
_symmetry_space_group_name_H-M 'P 1 21 1'
_atom_sites_solution_hydrogens geom
_atom_sites_solution_primary direct
_atom_sites_solution_secondary difmap
_audit_creation_method SHELXL-97
_cell_angle_alpha 90.00
_cell_angle_beta 110.217(6)
_cell_angle_gamma 90.00
_cell_formula_units_Z 8
_cell_length_a 10.9272(12)
_cell_length_b 19.943(2)
_cell_length_c 11.0323(11)
_cell_measurement_reflns_used 9858
_cell_measurement_temperature 101(2)
_cell_measurement_theta_max 31.85
_cell_measurement_theta_min 2.48
_cell_volume 2256.1(4)
_computing_cell_refinement 'APEX2/SAINT (Bruker, 2007)'
_computing_data_collection 'APEX2 (Bruker, 2007)'
_computing_data_reduction 'SAINT/XPREP (Bruker, 2007; Sheldrick, 2008)'
_computing_molecular_graphics 'XP (Sheldrick, 2008)'
_computing_publication_material 'XCIF (Sheldrick, 2008)/enCIFer (CCDC, 2005)'
_computing_structure_refinement 'XL (Sheldrick, 2008)'
_computing_structure_solution 'XS (Sheldrick, 2008)'
_diffrn_ambient_temperature 100(2)
_diffrn_detector_area_resol_mean 8.33
_diffrn_measured_fraction_theta_full 0.993
_diffrn_measured_fraction_theta_max 0.993
_diffrn_measurement_device_type 'Bruker d8 Apex II CCD diffractometer'
_diffrn_measurement_method '\f and \w scans'
_diffrn_radiation_monochromator graphite
_diffrn_radiation_probe x-ray
_diffrn_radiation_type MoK\a
_diffrn_radiation_wavelength 0.71073
_diffrn_reflns_av_R_equivalents 0.0712
_diffrn_reflns_av_sigmaI/netI 0.0346
_diffrn_reflns_limit_h_max 14
_diffrn_reflns_limit_h_min -14
_diffrn_reflns_limit_k_max 26
_diffrn_reflns_limit_k_min -26
_diffrn_reflns_limit_l_max 14
_diffrn_reflns_limit_l_min -14
_diffrn_reflns_number 81726
_diffrn_reflns_theta_full 28.28
_diffrn_reflns_theta_max 28.28
_diffrn_reflns_theta_min 1.02
_diffrn_source 'fine-focus sealed tube'
_diffrn_source_type 'Siemens KFFMO2K-90'
_exptl_absorpt_coefficient_mu 0.102
_exptl_absorpt_correction_T_max 0.99
_exptl_absorpt_correction_T_min 0.96
_exptl_absorpt_correction_type multi-scan
_exptl_absorpt_process_details 'Sheldrick, G. M. (2006). SADABS. University of G\"ottingen, Germany.'
_exptl_crystal_colour 'clear colorless'
_exptl_crystal_density_diffrn 1.379
_exptl_crystal_density_method 'not measured'
_exptl_crystal_description needle
_exptl_crystal_F_000 992
_exptl_crystal_size_max 0.45
_exptl_crystal_size_mid 0.08
_exptl_crystal_size_min 0.06
_refine_diff_density_max 0.449
_refine_diff_density_min -0.670
_refine_diff_density_rms 0.105
_refine_ls_extinction_method none
_refine_ls_goodness_of_fit_ref 1.098
_refine_ls_hydrogen_treatment constr
_refine_ls_matrix_type full
_refine_ls_number_parameters 614
_refine_ls_number_reflns 5715
_refine_ls_number_restraints 1
_refine_ls_restrained_S_all 1.098
_refine_ls_R_factor_all 0.0961
_refine_ls_R_factor_gt 0.0820
_refine_ls_shift/su_max 0.002
_refine_ls_shift/su_mean 0.000
_refine_ls_structure_factor_coef Fsqd
_refine_ls_weighting_details 'calc w=1/[\s^2^(Fo^2^)+(0.1766P)^2^+1.7151P] where P=(Fo^2^+2Fc^2^)/3'
_refine_ls_weighting_scheme calc
_refine_ls_wR_factor_gt 0.2267
_refine_ls_wR_factor_ref 0.2494
_reflns_number_gt 4972
_reflns_number_total 5715
_reflns_threshold_expression >2sigma(I)
_cod_data_source_file ja808498m_si_006.cif
_cod_data_source_block compound_11
_cod_original_sg_symbol_H-M 'P 21'
_cod_database_code 4104159

loop_
_symmetry_equiv_pos_as_xyz
'x, y, z'
'-x, y+1/2, -z'

loop_
_atom_site_label
_atom_site_type_symbol
_atom_site_fract_x
_atom_site_fract_y
_atom_site_fract_z
_atom_site_U_iso_or_equiv
_atom_site_adp_type
_atom_site_occupancy
_atom_site_symmetry_multiplicity
_atom_site_calc_flag
_atom_site_refinement_flags
O1A_1 O 0.9621(5) 0.3737(3) 0.3338(5) 0.0261(11) Uani 1 1 d .
O2A_1 O 0.8912(6) 0.2525(3) 0.4078(5) 0.0282(11) Uani 1 1 d .
O3A_1 O 1.1185(6) 0.3355(3) 0.6964(5) 0.0317(13) Uani 1 1 d .
O5A_1 O 0.9604(5) 0.4232(3) 0.5152(5) 0.0259(11) Uani 1 1 d .
C1A_1 C 0.9041(7) 0.3712(3) 0.4267(7) 0.0247(15) Uani 1 1 d .
H1A_1 H 0.8079 0.3783 0.3862 0.030 Uiso 1 1 calc R
C2A_1 C 0.9318(8) 0.3050(3) 0.4999(7) 0.0240(14) Uani 1 1 d .
H2A_1 H 0.8808 0.3028 0.5596 0.029 Uiso 1 1 calc R
C3A_1 C 1.0775(7) 0.2992(4) 0.5782(7) 0.0251(15) Uani 1 1 d .
H3A_1 H 1.1194 0.2547 0.5782 0.030 Uiso 1 1 calc R
C4A_1 C 1.1603(7) 0.3584(4) 0.5941(7) 0.0267(15) Uani 1 1 d .
H4A_1 H 1.2537 0.3510 0.6038 0.032 Uiso 1 1 calc R
C5A_1 C 1.0952(7) 0.4209(4) 0.5248(7) 0.0241(14) Uani 1 1 d .
H5A_1 H 1.1438 0.4626 0.5636 0.029 Uiso 1 1 calc R
C6A_1 C 1.0824(8) 0.4120(4) 0.3862(8) 0.0288(16) Uani 1 1 d .
H6A1_1 H 1.0755 0.4558 0.3421 0.035 Uiso 1 1 calc R
H6A2_1 H 1.1574 0.3869 0.3783 0.035 Uiso 1 1 calc R
C7A_1 C 0.8565(9) 0.1938(4) 0.4606(7) 0.0303(16) Uani 1 1 d .
H7A1_1 H 0.7830 0.2037 0.4908 0.036 Uiso 1 1 calc R
H7A2_1 H 0.9314 0.1785 0.5357 0.036 Uiso 1 1 calc R
C8A_1 C 0.8178(8) 0.1399(3) 0.3604(8) 0.0259(15) Uani 1 1 d .
C9A_1 C 0.6852(8) 0.1259(4) 0.2975(9) 0.0318(17) Uani 1 1 d .
H9A_1 H 0.6205 0.1500 0.3191 0.038 Uiso 1 1 calc R
C10A_1 C 0.6497(9) 0.0765(5) 0.2035(9) 0.0357(18) Uani 1 1 d .
H10A_1 H 0.5601 0.0667 0.1597 0.043 Uiso 1 1 calc R
C11A_1 C 0.7426(10) 0.0419(4) 0.1738(9) 0.037(2) Uani 1 1 d .
H11A_1 H 0.7171 0.0078 0.1098 0.044 Uiso 1 1 calc R
C12A_1 C 0.8736(9) 0.0554(4) 0.2351(9) 0.0344(18) Uani 1 1 d .
H12A_1 H 0.9372 0.0310 0.2127 0.041 Uiso 1 1 calc R
C13A_1 C 0.9118(8) 0.1046(4) 0.3289(8) 0.0293(17) Uani 1 1 d .
H13A_1 H 1.0018 0.1140 0.3714 0.035 Uiso 1 1 calc R
O1B_2 O 0.8171(5) 0.2587(3) 0.9595(6) 0.0326(13) Uani 1 1 d .
O2B_2 O 0.9358(6) 0.3826(3) 0.9403(5) 0.0295(12) Uani 1 1 d .
O3B_2 O 1.1901(6) 0.2746(3) 1.1493(6) 0.0322(13) Uani 1 1 d .
O5B_2 O 1.0026(6) 0.2034(3) 0.9642(5) 0.0263(11) Uani 1 1 d .
C1B_2 C 0.9255(7) 0.2607(4) 0.9138(8) 0.0259(15) Uani 1 1 d .
H1B_2 H 0.8935 0.2598 0.8172 0.031 Uiso 1 1 calc R
C2B_2 C 1.0107(7) 0.3228(3) 0.9641(7) 0.0232(14) Uani 1 1 d .
H2B_2 H 1.0779 0.3258 0.9216 0.028 Uiso 1 1 calc R
C3B_2 C 1.0769(8) 0.3177(4) 1.1065(7) 0.0286(16) Uani 1 1 d .
H3B_2 H 1.0817 0.3599 1.1570 0.034 Uiso 1 1 calc R
C4B_2 C 1.0723(8) 0.2556(4) 1.1725(7) 0.0266(15) Uani 1 1 d .
H4B_2 H 1.0731 0.2587 1.2632 0.032 Uiso 1 1 calc R
C5B_2 C 0.9943(8) 0.1991(4) 1.0895(8) 0.0260(15) Uani 1 1 d .
H5B_2 H 1.0228 0.1542 1.1298 0.031 Uiso 1 1 calc R
C6B_2 C 0.8500(8) 0.2116(4) 1.0641(9) 0.0351(19) Uani 1 1 d .
H6B1_2 H 0.7985 0.1698 1.0388 0.042 Uiso 1 1 calc R
H6B2_2 H 0.8359 0.2310 1.1409 0.042 Uiso 1 1 calc R
C7B_2 C 0.9038(8) 0.4060(3) 0.8138(8) 0.0280(16) Uani 1 1 d .
H7B1_2 H 0.8482 0.3727 0.7528 0.034 Uiso 1 1 calc R
H7B2_2 H 0.9843 0.4123 0.7930 0.034 Uiso 1 1 calc R
C8B_2 C 0.8320(8) 0.4719(3) 0.7998(8) 0.0254(15) Uani 1 1 d .
C9B_2 C 0.7732(8) 0.4985(4) 0.6784(8) 0.0305(17) Uani 1 1 d .
H9B_2 H 0.7788 0.4756 0.6050 0.037 Uiso 1 1 calc R
C10B_2 C 0.7057(8) 0.5588(4) 0.6629(9) 0.0337(19) Uani 1 1 d .
H10B_2 H 0.6640 0.5763 0.5785 0.040 Uiso 1 1 calc R
C11B_2 C 0.6986(8) 0.5930(4) 0.7661(9) 0.0342(19) Uani 1 1 d .
H11B_2 H 0.6529 0.6344 0.7547 0.041 Uiso 1 1 calc R
C12B_2 C 0.7586(9) 0.5669(4) 0.8883(9) 0.0330(18) Uani 1 1 d .
H12B_2 H 0.7538 0.5902 0.9617 0.040 Uiso 1 1 calc R
C13B_2 C 0.8255(8) 0.5069(4) 0.9039(8) 0.0285(16) Uani 1 1 d .
H13B_2 H 0.8677 0.4897 0.9884 0.034 Uiso 1 1 calc R
O1C_3 O 0.4678(6) 0.3526(3) 0.8456(6) 0.0307(12) Uani 1 1 d .
O2C_3 O 0.4317(6) 0.2384(3) 0.9746(6) 0.0329(13) Uani 1 1 d .
O3C_3 O 0.6087(6) 0.3604(3) 1.2153(6) 0.0373(14) Uani 1 1 d .
O5C_3 O 0.4505(5) 0.4204(2) 1.0000(6) 0.0268(12) Uani 1 1 d .
C1C_3 C 0.4044(8) 0.3591(3) 0.9340(8) 0.0286(16) Uani 1 1 d .
H1C_3 H 0.3078 0.3607 0.8890 0.034 Uiso 1 1 calc R
C2C_3 C 0.4414(8) 0.3024(3) 1.0314(8) 0.0300(17) Uani 1 1 d .
H2C_3 H 0.3842 0.3040 1.0852 0.036 Uiso 1 1 calc R
C3C_3 C 0.5837(8) 0.3088(4) 1.1193(8) 0.0313(17) Uani 1 1 d .
H3C_3 H 0.6342 0.2662 1.1455 0.038 Uiso 1 1 calc R
C4C_3 C 0.6573(8) 0.3686(4) 1.1117(8) 0.0291(16) Uani 1 1 d .
H4C_3 H 0.7533 0.3637 1.1315 0.035 Uiso 1 1 calc R
C5C_3 C 0.5861(7) 0.4196(4) 1.0134(8) 0.0261(15) Uani 1 1 d .
H5C_3 H 0.6267 0.4651 1.0337 0.031 Uiso 1 1 calc R
C6C_3 C 0.5789(8) 0.3961(4) 0.8840(8) 0.0290(16) Uani 1 1 d .
H6C1_3 H 0.5663 0.4342 0.8232 0.035 Uiso 1 1 calc R
H6C2_3 H 0.6590 0.3716 0.8883 0.035 Uiso 1 1 calc R
C7C_3 C 0.3005(8) 0.2173(4) 0.9163(8) 0.0326(18) Uani 1 1 d .
H7C1_3 H 0.2501 0.2519 0.8548 0.039 Uiso 1 1 calc R
H7C2_3 H 0.2601 0.2109 0.9832 0.039 Uiso 1 1 calc R
C8C_3 C 0.2987(8) 0.1522(4) 0.8460(8) 0.0252(14) Uani 1 1 d .
C9C_3 C 0.1761(9) 0.1274(4) 0.7690(8) 0.0301(17) Uani 1 1 d .
H9C_3 H 0.0994 0.1510 0.7653 0.036 Uiso 1 1 calc R
C10C_3 C 0.1659(10) 0.0696(4) 0.6992(9) 0.037(2) Uani 1 1 d .
H10C_3 H 0.0827 0.0530 0.6477 0.044 Uiso 1 1 calc R
C11C_3 C 0.2798(11) 0.0350(4) 0.7042(10) 0.042(2) Uani 1 1 d .
H11C_3 H 0.2736 -0.0043 0.6538 0.050 Uiso 1 1 calc R
C12C_3 C 0.4015(10) 0.0583(4) 0.7828(10) 0.038(2) Uani 1 1 d .
H12C_3 H 0.4781 0.0339 0.7892 0.045 Uiso 1 1 calc R
C13C_3 C 0.4102(8) 0.1172(4) 0.8517(8) 0.0310(17) Uani 1 1 d .
H13C_3 H 0.4934 0.1338 0.9034 0.037 Uiso 1 1 calc R
O1D_4 O 0.3160(5) 0.2507(3) 0.4734(5) 0.0256(11) Uani 1 1 d .
O2D_4 O 0.4054(5) 0.3719(2) 0.4237(6) 0.0271(12) Uani 1 1 d .
O3D_4 O 0.6943(5) 0.2778(3) 0.6368(6) 0.0284(12) Uani 1 1 d .
O5D_4 O 0.5007(6) 0.1989(3) 0.4728(5) 0.0238(11) Uani 1 1 d .
C1D_4 C 0.4181(7) 0.2540(3) 0.4212(7) 0.0245(15) Uani 1 1 d .
H1D_4 H 0.3805 0.2498 0.3251 0.029 Uiso 1 1 calc R
C2D_4 C 0.4969(7) 0.3186(4) 0.4571(7) 0.0249(14) Uani 1 1 d .
H2D_4 H 0.5562 0.3223 0.4058 0.030 Uiso 1 1 calc R
C3D_4 C 0.5770(8) 0.3181(4) 0.5999(7) 0.0272(16) Uani 1 1 d .
H3D_4 H 0.5823 0.3613 0.6473 0.033 Uiso 1 1 calc R
C4D_4 C 0.5861(7) 0.2576(4) 0.6737(7) 0.0262(14) Uani 1 1 d .
H4D_4 H 0.5962 0.2631 0.7667 0.031 Uiso 1 1 calc R
C5D_4 C 0.5047(7) 0.1987(3) 0.6027(7) 0.0236(14) Uani 1 1 d .
H5D_4 H 0.5375 0.1551 0.6467 0.028 Uiso 1 1 calc R
C6D_4 C 0.3637(8) 0.2109(4) 0.5876(8) 0.0272(15) Uani 1 1 d .
H6D1_4 H 0.3151 0.1681 0.5772 0.033 Uiso 1 1 calc R
H6D2_4 H 0.3566 0.2353 0.6631 0.033 Uiso 1 1 calc R
C7D_4 C 0.4619(8) 0.4345(4) 0.4146(9) 0.034(2) Uani 1 1 d .
H7D1_4 H 0.5282 0.4290 0.3729 0.041 Uiso 1 1 calc R
H7D2_4 H 0.5048 0.4537 0.5018 0.041 Uiso 1 1 calc R
C8D_4 C 0.3535(8) 0.4804(3) 0.3345(8) 0.0257(15) Uani 1 1 d .
C9D_4 C 0.3178(9) 0.5365(4) 0.3861(10) 0.0365(19) Uani 1 1 d .
H9D_4 H 0.3608 0.5470 0.4747 0.044 Uiso 1 1 calc R
C10D_4 C 0.2188(10) 0.5784(4) 0.3095(11) 0.041(2) Uani 1 1 d .
H10D_4 H 0.1973 0.6182 0.3449 0.050 Uiso 1 1 calc R
C11D_4 C 0.1528(10) 0.5618(4) 0.1833(10) 0.044(2) Uani 1 1 d .
H11D_4 H 0.0834 0.5892 0.1314 0.053 Uiso 1 1 calc R
C12D_4 C 0.1879(9) 0.5046(5) 0.1318(10) 0.038(2) Uani 1 1 d .
H12D_4 H 0.1422 0.4929 0.0443 0.045 Uiso 1 1 calc R
C13D_4 C 0.2891(8) 0.4644(4) 0.2071(8) 0.0324(17) Uani 1 1 d .
H13D_4 H 0.3139 0.4259 0.1706 0.039 Uiso 1 1 calc R

loop_
_atom_site_aniso_label
_atom_site_aniso_U_11
_atom_site_aniso_U_22
_atom_site_aniso_U_33
_atom_site_aniso_U_23
_atom_site_aniso_U_13
_atom_site_aniso_U_12
O1A_1 0.026(2) 0.016(2) 0.024(2) -0.0005(19) -0.007(2) -0.0008(19)
O2A_1 0.036(3) 0.013(2) 0.027(3) -0.006(2) 0.001(2) -0.003(2)
O3A_1 0.031(3) 0.028(3) 0.023(2) -0.004(2) -0.008(2) 0.005(2)
O5A_1 0.026(3) 0.013(2) 0.028(3) -0.0043(19) -0.005(2) -0.0008(19)
C1A_1 0.022(3) 0.005(3) 0.033(4) -0.005(3) -0.007(3) 0.000(2)
C2A_1 0.029(3) 0.013(3) 0.023(3) -0.005(2) 0.000(3) -0.002(3)
C3A_1 0.025(3) 0.016(3) 0.025(3) -0.002(3) -0.004(3) 0.007(2)
C4A_1 0.024(3) 0.021(3) 0.025(3) -0.001(3) -0.005(3) 0.005(3)
C5A_1 0.023(3) 0.014(3) 0.026(3) -0.003(2) -0.003(3) 0.000(2)
C6A_1 0.028(4) 0.018(3) 0.032(4) -0.001(3) -0.001(3) -0.006(3)
C7A_1 0.041(4) 0.021(3) 0.022(3) -0.004(3) 0.002(3) -0.004(3)
C8A_1 0.033(4) 0.011(3) 0.026(3) 0.002(2) 0.000(3) -0.001(3)
C9A_1 0.029(4) 0.024(4) 0.036(4) -0.005(3) 0.003(3) 0.000(3)
C10A_1 0.030(4) 0.033(4) 0.036(4) -0.010(4) 0.002(3) -0.010(3)
C11A_1 0.050(5) 0.019(3) 0.036(4) -0.005(3) 0.007(4) -0.009(3)
C12A_1 0.041(5) 0.019(3) 0.036(4) -0.004(3) 0.005(4) 0.006(3)
C13A_1 0.027(4) 0.021(3) 0.032(4) 0.001(3) 0.000(3) -0.001(3)
O1B_2 0.024(2) 0.023(3) 0.040(3) 0.013(2) -0.004(2) 0.001(2)
O2B_2 0.040(3) 0.014(2) 0.029(3) 0.002(2) 0.005(2) 0.011(2)
O3B_2 0.025(3) 0.028(3) 0.028(3) 0.004(2) -0.010(2) 0.000(2)
O5B_2 0.029(3) 0.011(2) 0.027(3) -0.003(2) -0.004(2) 0.0024(19)
C1B_2 0.022(3) 0.015(3) 0.030(4) -0.001(3) -0.005(3) -0.002(3)
C2B_2 0.029(3) 0.007(3) 0.027(3) 0.000(2) 0.002(3) 0.002(2)
C3B_2 0.034(4) 0.017(3) 0.025(3) -0.004(3) -0.003(3) 0.000(3)
C4B_2 0.030(3) 0.021(3) 0.024(3) 0.001(3) 0.004(3) 0.005(3)
C5B_2 0.028(4) 0.013(3) 0.029(4) 0.004(3) 0.000(3) 0.004(3)
C6B_2 0.028(4) 0.024(4) 0.044(5) 0.016(3) 0.000(3) 0.000(3)
C7B_2 0.036(4) 0.009(3) 0.028(3) 0.001(2) -0.003(3) 0.004(3)
C8B_2 0.026(3) 0.008(3) 0.031(4) 0.000(2) -0.005(3) -0.001(2)
C9B_2 0.031(4) 0.019(4) 0.031(4) 0.001(3) -0.003(3) 0.002(3)
C10B_2 0.029(4) 0.015(3) 0.040(4) 0.009(3) -0.009(3) 0.003(3)
C11B_2 0.034(4) 0.015(3) 0.045(5) 0.008(3) 0.003(4) 0.004(3)
C12B_2 0.037(4) 0.011(3) 0.038(4) -0.003(3) -0.003(3) -0.002(3)
C13B_2 0.028(4) 0.015(3) 0.035(4) -0.003(3) 0.001(3) -0.007(3)
O1C_3 0.026(3) 0.025(3) 0.030(3) -0.009(2) -0.005(2) -0.008(2)
O2C_3 0.025(3) 0.013(2) 0.047(3) -0.006(2) -0.004(2) 0.000(2)
O3C_3 0.035(3) 0.034(3) 0.030(3) -0.003(2) -0.006(2) -0.007(3)
O5C_3 0.027(3) 0.011(2) 0.033(3) -0.006(2) -0.002(2) -0.001(2)
C1C_3 0.025(3) 0.013(3) 0.034(4) -0.006(3) -0.008(3) -0.004(3)
C2C_3 0.026(3) 0.011(3) 0.043(4) -0.009(3) -0.001(3) 0.001(3)
C3C_3 0.026(4) 0.021(3) 0.034(4) 0.001(3) -0.004(3) 0.002(3)
C4C_3 0.025(3) 0.021(3) 0.027(4) 0.001(3) -0.008(3) -0.001(3)
C5C_3 0.027(4) 0.014(3) 0.030(4) -0.005(3) 0.000(3) -0.005(3)
C6C_3 0.026(4) 0.025(4) 0.029(4) -0.003(3) 0.001(3) -0.004(3)
C7C_3 0.029(4) 0.019(3) 0.035(4) -0.004(3) -0.007(3) 0.000(3)
C8C_3 0.027(4) 0.016(3) 0.029(4) 0.002(3) 0.005(3) 0.000(3)
C9C_3 0.036(4) 0.016(3) 0.034(4) 0.001(3) 0.007(3) 0.002(3)
C10C_3 0.051(5) 0.018(4) 0.035(4) -0.003(3) 0.005(4) -0.011(3)
C11C_3 0.063(6) 0.015(3) 0.041(5) -0.001(3) 0.011(4) -0.003(4)
C12C_3 0.044(5) 0.025(4) 0.049(5) 0.012(4) 0.021(4) 0.012(4)
C13C_3 0.031(4) 0.023(4) 0.031(4) 0.009(3) 0.000(3) 0.005(3)
O1D_4 0.021(2) 0.017(2) 0.030(3) 0.007(2) -0.002(2) 0.0040(19)
O2D_4 0.023(2) 0.011(2) 0.035(3) 0.004(2) -0.005(2) 0.0009(19)
O3D_4 0.022(2) 0.021(2) 0.029(3) -0.001(2) -0.009(2) 0.0016(19)
O5D_4 0.027(3) 0.014(2) 0.023(3) -0.0034(18) -0.002(2) 0.0040(19)
C1D_4 0.023(3) 0.016(3) 0.022(3) -0.004(3) -0.008(3) 0.000(3)
C2D_4 0.023(3) 0.017(3) 0.024(3) 0.001(3) -0.006(3) 0.001(3)
C3D_4 0.031(4) 0.015(3) 0.023(3) -0.005(3) -0.008(3) -0.001(3)
C4D_4 0.025(3) 0.020(3) 0.024(3) 0.001(3) -0.003(3) 0.002(3)
C5D_4 0.025(3) 0.013(3) 0.025(3) 0.007(3) 0.000(3) 0.006(3)
C6D_4 0.029(4) 0.013(3) 0.030(4) 0.008(3) -0.002(3) 0.000(3)
C7D_4 0.025(3) 0.015(3) 0.044(4) 0.007(3) -0.013(3) -0.004(3)
C8D_4 0.027(4) 0.008(3) 0.037(4) 0.002(3) 0.005(3) 0.000(2)
C9D_4 0.036(4) 0.019(3) 0.047(5) -0.015(3) 0.003(4) -0.004(3)
C10D_4 0.045(5) 0.015(3) 0.064(6) -0.008(4) 0.018(5) 0.004(3)
C11D_4 0.040(5) 0.023(4) 0.055(6) 0.017(4) -0.001(4) 0.009(4)
C12D_4 0.036(4) 0.031(4) 0.042(5) 0.011(4) 0.007(4) 0.000(3)
C13D_4 0.037(4) 0.020(3) 0.033(4) -0.001(3) 0.003(3) 0.006(3)

loop_
_atom_type_symbol
_atom_type_description
_atom_type_scat_dispersion_real
_atom_type_scat_dispersion_imag
_atom_type_scat_source
C C 0.0033 0.0000 'International Tables Vol C Tables 4.2.6.8 and 6.1.1.4'
H H 0.0000 0.0000 'International Tables Vol C Tables 4.2.6.8 and 6.1.1.4'
O O 0.0106 0.0000 'International Tables Vol C Tables 4.2.6.8 and 6.1.1.4'

loop_
_geom_angle_atom_site_label_1
_geom_angle_atom_site_label_2
_geom_angle_atom_site_label_3
_geom_angle
C1A_1 O1A_1 C6A_1 107.9(6)
C7A_1 O2A_1 C2A_1 112.1(6)
C3A_1 O3A_1 C4A_1 61.6(5)
C1A_1 O5A_1 C5A_1 102.6(6)
O1A_1 C1A_1 O5A_1 106.5(6)
O1A_1 C1A_1 C2A_1 111.6(6)
O5A_1 C1A_1 C2A_1 108.1(6)
O1A_1 C1A_1 H1A_1 110.2
O5A_1 C1A_1 H1A_1 110.2
C2A_1 C1A_1 H1A_1 110.2
O2A_1 C2A_1 C1A_1 107.7(6)
O2A_1 C2A_1 C3A_1 110.9(6)
C1A_1 C2A_1 C3A_1 110.0(6)
O2A_1 C2A_1 H2A_1 109.4
C1A_1 C2A_1 H2A_1 109.4
C3A_1 C2A_1 H2A_1 109.4
O3A_1 C3A_1 C4A_1 59.5(5)
O3A_1 C3A_1 C2A_1 114.6(6)
C4A_1 C3A_1 C2A_1 119.2(6)
O3A_1 C3A_1 H3A_1 117.0
C4A_1 C3A_1 H3A_1 117.0
C2A_1 C3A_1 H3A_1 117.0
O3A_1 C4A_1 C3A_1 58.9(5)
O3A_1 C4A_1 C5A_1 116.2(7)
C3A_1 C4A_1 C5A_1 116.3(6)
O3A_1 C4A_1 H4A_1 117.5
C3A_1 C4A_1 H4A_1 117.5
C5A_1 C4A_1 H4A_1 117.5
O5A_1 C5A_1 C6A_1 101.3(6)
O5A_1 C5A_1 C4A_1 110.8(6)
C6A_1 C5A_1 C4A_1 106.4(6)
O5A_1 C5A_1 H5A_1 112.6
C6A_1 C5A_1 H5A_1 112.6
C4A_1 C5A_1 H5A_1 112.6
O1A_1 C6A_1 C5A_1 102.7(6)
O1A_1 C6A_1 H6A1_1 111.2
C5A_1 C6A_1 H6A1_1 111.2
O1A_1 C6A_1 H6A2_1 111.2
C5A_1 C6A_1 H6A2_1 111.2
H6A1_1 C6A_1 H6A2_1 109.1
O2A_1 C7A_1 C8A_1 109.7(6)
O2A_1 C7A_1 H7A1_1 109.7
C8A_1 C7A_1 H7A1_1 109.7
O2A_1 C7A_1 H7A2_1 109.7
C8A_1 C7A_1 H7A2_1 109.7
H7A1_1 C7A_1 H7A2_1 108.2
C13A_1 C8A_1 C9A_1 120.3(7)
C13A_1 C8A_1 C7A_1 120.5(7)
C9A_1 C8A_1 C7A_1 119.3(8)
C10A_1 C9A_1 C8A_1 119.1(8)
C10A_1 C9A_1 H9A_1 120.5
C8A_1 C9A_1 H9A_1 120.5
C11A_1 C10A_1 C9A_1 120.2(8)
C11A_1 C10A_1 H10A_1 119.9
C9A_1 C10A_1 H10A_1 119.9
C10A_1 C11A_1 C12A_1 121.1(8)
C10A_1 C11A_1 H11A_1 119.5
C12A_1 C11A_1 H11A_1 119.5
C13A_1 C12A_1 C11A_1 120.0(9)
C13A_1 C12A_1 H12A_1 120.0
C11A_1 C12A_1 H12A_1 120.0
C12A_1 C13A_1 C8A_1 119.3(8)
C12A_1 C13A_1 H13A_1 120.3
C8A_1 C13A_1 H13A_1 120.3
C6B_2 O1B_2 C1B_2 107.0(6)
C7B_2 O2B_2 C2B_2 113.3(6)
C3B_2 O3B_2 C4B_2 60.1(5)
C1B_2 O5B_2 C5B_2 101.7(6)
O5B_2 C1B_2 O1B_2 106.9(6)
O5B_2 C1B_2 C2B_2 107.8(5)
O1B_2 C1B_2 C2B_2 111.5(6)
O5B_2 C1B_2 H1B_2 110.2
O1B_2 C1B_2 H1B_2 110.2
C2B_2 C1B_2 H1B_2 110.2
O2B_2 C2B_2 C3B_2 107.0(6)
O2B_2 C2B_2 C1B_2 111.9(6)
C3B_2 C2B_2 C1B_2 109.9(6)
O2B_2 C2B_2 H2B_2 109.4
C3B_2 C2B_2 H2B_2 109.4
C1B_2 C2B_2 H2B_2 109.4
O3B_2 C3B_2 C4B_2 60.0(5)
O3B_2 C3B_2 C2B_2 115.7(7)
C4B_2 C3B_2 C2B_2 120.0(6)
O3B_2 C3B_2 H3B_2 116.4
C4B_2 C3B_2 H3B_2 116.4
C2B_2 C3B_2 H3B_2 116.4
O3B_2 C4B_2 C3B_2 59.9(5)
O3B_2 C4B_2 C5B_2 115.9(6)
C3B_2 C4B_2 C5B_2 116.3(6)
O3B_2 C4B_2 H4B_2 117.4
C3B_2 C4B_2 H4B_2 117.4
C5B_2 C4B_2 H4B_2 117.4
O5B_2 C5B_2 C4B_2 109.3(6)
O5B_2 C5B_2 C6B_2 102.8(6)
C4B_2 C5B_2 C6B_2 108.6(7)
O5B_2 C5B_2 H5B_2 111.9
C4B_2 C5B_2 H5B_2 111.9
C6B_2 C5B_2 H5B_2 111.9
O1B_2 C6B_2 C5B_2 102.2(7)
O1B_2 C6B_2 H6B1_2 111.3
C5B_2 C6B_2 H6B1_2 111.3
O1B_2 C6B_2 H6B2_2 111.3
C5B_2 C6B_2 H6B2_2 111.3
H6B1_2 C6B_2 H6B2_2 109.2
O2B_2 C7B_2 C8B_2 109.5(7)
O2B_2 C7B_2 H7B1_2 109.8
C8B_2 C7B_2 H7B1_2 109.8
O2B_2 C7B_2 H7B2_2 109.8
C8B_2 C7B_2 H7B2_2 109.8
H7B1_2 C7B_2 H7B2_2 108.2
C13B_2 C8B_2 C9B_2 118.6(7)
C13B_2 C8B_2 C7B_2 122.3(7)
C9B_2 C8B_2 C7B_2 119.1(7)
C8B_2 C9B_2 C10B_2 120.2(8)
C8B_2 C9B_2 H9B_2 119.9
C10B_2 C9B_2 H9B_2 119.9
C11B_2 C10B_2 C9B_2 121.0(8)
C11B_2 C10B_2 H10B_2 119.5
C9B_2 C10B_2 H10B_2 119.5
C10B_2 C11B_2 C12B_2 119.1(8)
C10B_2 C11B_2 H11B_2 120.5
C12B_2 C11B_2 H11B_2 120.5
C11B_2 C12B_2 C13B_2 120.0(9)
C11B_2 C12B_2 H12B_2 120.0
C13B_2 C12B_2 H12B_2 120.0
C8B_2 C13B_2 C12B_2 121.1(8)
C8B_2 C13B_2 H13B_2 119.4
C12B_2 C13B_2 H13B_2 119.4
C1C_3 O1C_3 C6C_3 108.3(6)
C2C_3 O2C_3 C7C_3 112.3(6)
C4C_3 O3C_3 C3C_3 61.2(5)
C1C_3 O5C_3 C5C_3 102.3(6)
O1C_3 C1C_3 O5C_3 105.5(6)
O1C_3 C1C_3 C2C_3 110.7(7)
O5C_3 C1C_3 C2C_3 108.5(6)
O1C_3 C1C_3 H1C_3 110.7
O5C_3 C1C_3 H1C_3 110.7
C2C_3 C1C_3 H1C_3 110.7
O2C_3 C2C_3 C1C_3 113.6(7)
O2C_3 C2C_3 C3C_3 105.2(6)
C1C_3 C2C_3 C3C_3 110.6(7)
O2C_3 C2C_3 H2C_3 109.1
C1C_3 C2C_3 H2C_3 109.1
C3C_3 C2C_3 H2C_3 109.1
O3C_3 C3C_3 C4C_3 59.1(5)
O3C_3 C3C_3 C2C_3 115.0(7)
C4C_3 C3C_3 C2C_3 119.6(7)
O3C_3 C3C_3 H3C_3 116.8
C4C_3 C3C_3 H3C_3 116.8
C2C_3 C3C_3 H3C_3 116.8
O3C_3 C4C_3 C3C_3 59.7(6)
O3C_3 C4C_3 C5C_3 114.5(7)
C3C_3 C4C_3 C5C_3 116.1(6)
O3C_3 C4C_3 H4C_3 117.9
C3C_3 C4C_3 H4C_3 117.9
C5C_3 C4C_3 H4C_3 117.9
O5C_3 C5C_3 C6C_3 101.2(6)
O5C_3 C5C_3 C4C_3 109.9(7)
C6C_3 C5C_3 C4C_3 109.0(7)
O5C_3 C5C_3 H5C_3 112.0
C6C_3 C5C_3 H5C_3 112.0
C4C_3 C5C_3 H5C_3 112.0
O1C_3 C6C_3 C5C_3 103.6(6)
O1C_3 C6C_3 H6C1_3 111.1
C5C_3 C6C_3 H6C1_3 111.1
O1C_3 C6C_3 H6C2_3 111.0
C5C_3 C6C_3 H6C2_3 111.0
H6C1_3 C6C_3 H6C2_3 109.0
O2C_3 C7C_3 C8C_3 108.7(7)
O2C_3 C7C_3 H7C1_3 110.0
C8C_3 C7C_3 H7C1_3 110.0
O2C_3 C7C_3 H7C2_3 110.0
C8C_3 C7C_3 H7C2_3 110.0
H7C1_3 C7C_3 H7C2_3 108.3
C13C_3 C8C_3 C9C_3 119.3(7)
C13C_3 C8C_3 C7C_3 123.6(8)
C9C_3 C8C_3 C7C_3 117.0(7)
C10C_3 C9C_3 C8C_3 120.8(8)
C10C_3 C9C_3 H9C_3 119.6
C8C_3 C9C_3 H9C_3 119.6
C9C_3 C10C_3 C11C_3 119.5(9)
C9C_3 C10C_3 H10C_3 120.3
C11C_3 C10C_3 H10C_3 120.3
C12C_3 C11C_3 C10C_3 120.1(8)
C12C_3 C11C_3 H11C_3 120.0
C10C_3 C11C_3 H11C_3 120.0
C13C_3 C12C_3 C11C_3 119.7(9)
C13C_3 C12C_3 H12C_3 120.1
C11C_3 C12C_3 H12C_3 120.1
C8C_3 C13C_3 C12C_3 120.6(8)
C8C_3 C13C_3 H13C_3 119.7
C12C_3 C13C_3 H13C_3 119.7
C1D_4 O1D_4 C6D_4 106.6(6)
C7D_4 O2D_4 C2D_4 113.2(6)
C4D_4 O3D_4 C3D_4 59.9(5)
C1D_4 O5D_4 C5D_4 101.7(5)
O5D_4 C1D_4 O1D_4 106.4(6)
O5D_4 C1D_4 C2D_4 109.1(5)
O1D_4 C1D_4 C2D_4 112.7(6)
O5D_4 C1D_4 H1D_4 109.5
O1D_4 C1D_4 H1D_4 109.5
C2D_4 C1D_4 H1D_4 109.5
O2D_4 C2D_4 C3D_4 112.2(6)
O2D_4 C2D_4 C1D_4 106.4(6)
C3D_4 C2D_4 C1D_4 109.6(6)
O2D_4 C2D_4 H2D_4 109.5
C3D_4 C2D_4 H2D_4 109.5
C1D_4 C2D_4 H2D_4 109.5
C4D_4 C3D_4 O3D_4 59.6(5)
C4D_4 C3D_4 C2D_4 119.8(6)
O3D_4 C3D_4 C2D_4 115.7(7)
C4D_4 C3D_4 H3D_4 116.5
O3D_4 C3D_4 H3D_4 116.5
C2D_4 C3D_4 H3D_4 116.5
O3D_4 C4D_4 C3D_4 60.5(5)
O3D_4 C4D_4 C5D_4 117.7(7)
C3D_4 C4D_4 C5D_4 116.3(6)
O3D_4 C4D_4 H4D_4 116.8
C3D_4 C4D_4 H4D_4 116.8
C5D_4 C4D_4 H4D_4 116.8
O5D_4 C5D_4 C6D_4 102.4(6)
O5D_4 C5D_4 C4D_4 109.1(6)
C6D_4 C5D_4 C4D_4 109.0(6)
O5D_4 C5D_4 H5D_4 112.0
C6D_4 C5D_4 H5D_4 112.0
C4D_4 C5D_4 H5D_4 112.0
O1D_4 C6D_4 C5D_4 103.5(6)
O1D_4 C6D_4 H6D1_4 111.1
C5D_4 C6D_4 H6D1_4 111.1
O1D_4 C6D_4 H6D2_4 111.1
C5D_4 C6D_4 H6D2_4 111.1
H6D1_4 C6D_4 H6D2_4 109.0
O2D_4 C7D_4 C8D_4 107.6(6)
O2D_4 C7D_4 H7D1_4 110.2
C8D_4 C7D_4 H7D1_4 110.2
O2D_4 C7D_4 H7D2_4 110.2
C8D_4 C7D_4 H7D2_4 110.2
H7D1_4 C7D_4 H7D2_4 108.5
C9D_4 C8D_4 C13D_4 119.7(8)
C9D_4 C8D_4 C7D_4 121.8(8)
C13D_4 C8D_4 C7D_4 118.5(7)
C8D_4 C9D_4 C10D_4 120.6(9)
C8D_4 C9D_4 H9D_4 119.7
C10D_4 C9D_4 H9D_4 119.7
C11D_4 C10D_4 C9D_4 119.8(8)
C11D_4 C10D_4 H10D_4 120.1
C9D_4 C10D_4 H10D_4 120.1
C10D_4 C11D_4 C12D_4 119.5(8)
C10D_4 C11D_4 H11D_4 120.3
C12D_4 C11D_4 H11D_4 120.3
C11D_4 C12D_4 C13D_4 120.5(9)
C11D_4 C12D_4 H12D_4 119.8
C13D_4 C12D_4 H12D_4 119.8
C8D_4 C13D_4 C12D_4 119.9(8)
C8D_4 C13D_4 H13D_4 120.0
C12D_4 C13D_4 H13D_4 120.0

loop_
_geom_bond_atom_site_label_1
_geom_bond_atom_site_label_2
_geom_bond_distance
O1A_1 C1A_1 1.380(11)
O1A_1 C6A_1 1.456(9)
O2A_1 C7A_1 1.416(9)
O2A_1 C2A_1 1.419(8)
O3A_1 C3A_1 1.421(9)
O3A_1 C4A_1 1.431(11)
O5A_1 C1A_1 1.412(8)
O5A_1 C5A_1 1.441(9)
C1A_1 C2A_1 1.523(9)
C1A_1 H1A_1 1.0000
C2A_1 C3A_1 1.530(10)
C2A_1 H2A_1 1.0000
C3A_1 C4A_1 1.460(11)
C3A_1 H3A_1 1.0000
C4A_1 C5A_1 1.505(10)
C4A_1 H4A_1 1.0000
C5A_1 C6A_1 1.497(11)
C5A_1 H5A_1 1.0000
C6A_1 H6A1_1 0.9900
C6A_1 H6A2_1 0.9900
C7A_1 C8A_1 1.494(10)
C7A_1 H7A1_1 0.9900
C7A_1 H7A2_1 0.9900
C8A_1 C13A_1 1.386(12)
C8A_1 C9A_1 1.402(11)
C9A_1 C10A_1 1.386(11)
C9A_1 H9A_1 0.9500
C10A_1 C11A_1 1.357(14)
C10A_1 H10A_1 0.9500
C11A_1 C12A_1 1.382(13)
C11A_1 H11A_1 0.9500
C12A_1 C13A_1 1.381(11)
C12A_1 H12A_1 0.9500
C13A_1 H13A_1 0.9500
O1B_2 C6B_2 1.434(9)
O1B_2 C1B_2 1.439(11)
O2B_2 C7B_2 1.396(9)
O2B_2 C2B_2 1.420(8)
O3B_2 C3B_2 1.445(9)
O3B_2 C4B_2 1.447(10)
O5B_2 C1B_2 1.415(8)
O5B_2 C5B_2 1.418(10)
C1B_2 C2B_2 1.534(9)
C1B_2 H1B_2 1.0000
C2B_2 C3B_2 1.488(10)
C2B_2 H2B_2 1.0000
C3B_2 C4B_2 1.447(11)
C3B_2 H3B_2 1.0000
C4B_2 C5B_2 1.516(11)
C4B_2 H4B_2 1.0000
C5B_2 C6B_2 1.524(12)
C5B_2 H5B_2 1.0000
C6B_2 H6B1_2 0.9900
C6B_2 H6B2_2 0.9900
C7B_2 C8B_2 1.511(10)
C7B_2 H7B1_2 0.9900
C7B_2 H7B2_2 0.9900
C8B_2 C13B_2 1.366(12)
C8B_2 C9B_2 1.376(11)
C9B_2 C10B_2 1.390(11)
C9B_2 H9B_2 0.9500
C10B_2 C11B_2 1.352(14)
C10B_2 H10B_2 0.9500
C11B_2 C12B_2 1.382(12)
C11B_2 H11B_2 0.9500
C12B_2 C13B_2 1.382(11)
C12B_2 H12B_2 0.9500
C13B_2 H13B_2 0.9500
O1C_3 C1C_3 1.384(11)
O1C_3 C6C_3 1.432(9)
O2C_3 C2C_3 1.409(8)
O2C_3 C7C_3 1.417(9)
O3C_3 C4C_3 1.426(12)
O3C_3 C3C_3 1.435(10)
O5C_3 C1C_3 1.422(8)
O5C_3 C5C_3 1.437(9)
C1C_3 C2C_3 1.516(11)
C1C_3 H1C_3 1.0000
C2C_3 C3C_3 1.527(11)
C2C_3 H2C_3 1.0000
C3C_3 C4C_3 1.457(11)
C3C_3 H3C_3 1.0000
C4C_3 C5C_3 1.495(10)
C4C_3 H4C_3 1.0000
C5C_3 C6C_3 1.479(11)
C5C_3 H5C_3 1.0000
C6C_3 H6C1_3 0.9900
C6C_3 H6C2_3 0.9900
C7C_3 C8C_3 1.509(11)
C7C_3 H7C1_3 0.9900
C7C_3 H7C2_3 0.9900
C8C_3 C13C_3 1.387(11)
C8C_3 C9C_3 1.405(12)
C9C_3 C10C_3 1.369(11)
C9C_3 H9C_3 0.9500
C10C_3 C11C_3 1.407(15)
C10C_3 H10C_3 0.9500
C11C_3 C12C_3 1.393(15)
C11C_3 H11C_3 0.9500
C12C_3 C13C_3 1.384(13)
C12C_3 H12C_3 0.9500
C13C_3 H13C_3 0.9500
O1D_4 C1D_4 1.422(10)
O1D_4 C6D_4 1.427(8)
O2D_4 C7D_4 1.411(9)
O2D_4 C2D_4 1.419(9)
O3D_4 C4D_4 1.434(10)
O3D_4 C3D_4 1.447(9)
O5D_4 C1D_4 1.411(8)
O5D_4 C5D_4 1.418(9)
C1D_4 C2D_4 1.524(9)
C1D_4 H1D_4 1.0000
C2D_4 C3D_4 1.515(10)
C2D_4 H2D_4 1.0000
C3D_4 C4D_4 1.439(11)
C3D_4 H3D_4 1.0000
C4D_4 C5D_4 1.517(10)
C4D_4 H4D_4 1.0000
C5D_4 C6D_4 1.512(11)
C5D_4 H5D_4 1.0000
C6D_4 H6D1_4 0.9900
C6D_4 H6D2_4 0.9900
C7D_4 C8D_4 1.517(10)
C7D_4 H7D1_4 0.9900
C7D_4 H7D2_4 0.9900
C8D_4 C9D_4 1.371(11)
C8D_4 C13D_4 1.374(11)
C9D_4 C10D_4 1.396(13)
C9D_4 H9D_4 0.9500
C10D_4 C11D_4 1.370(15)
C10D_4 H10D_4 0.9500
C11D_4 C12D_4 1.385(15)
C11D_4 H11D_4 0.9500
C12D_4 C13D_4 1.386(12)
C12D_4 H12D_4 0.9500
C13D_4 H13D_4 0.9500

loop_
_geom_torsion_atom_site_label_1
_geom_torsion_atom_site_label_2
_geom_torsion_atom_site_label_3
_geom_torsion_atom_site_label_4
_geom_torsion
C6A_1 O1A_1 C1A_1 O5A_1 18.4(7)
C6A_1 O1A_1 C1A_1 C2A_1 -99.3(6)
C5A_1 O5A_1 C1A_1 O1A_1 -39.0(7)
C5A_1 O5A_1 C1A_1 C2A_1 81.0(7)
C7A_1 O2A_1 C2A_1 C1A_1 -153.2(7)
C7A_1 O2A_1 C2A_1 C3A_1 86.4(8)
O1A_1 C1A_1 C2A_1 O2A_1 -55.1(8)
O5A_1 C1A_1 C2A_1 O2A_1 -172.0(6)
O1A_1 C1A_1 C2A_1 C3A_1 65.8(7)
O5A_1 C1A_1 C2A_1 C3A_1 -51.0(8)
C4A_1 O3A_1 C3A_1 C2A_1 -110.7(7)
O2A_1 C2A_1 C3A_1 O3A_1 -161.4(6)
C1A_1 C2A_1 C3A_1 O3A_1 79.5(8)
O2A_1 C2A_1 C3A_1 C4A_1 131.1(7)
C1A_1 C2A_1 C3A_1 C4A_1 12.1(10)
C3A_1 O3A_1 C4A_1 C5A_1 106.3(7)
C2A_1 C3A_1 C4A_1 O3A_1 103.0(7)
O3A_1 C3A_1 C4A_1 C5A_1 -106.1(8)
C2A_1 C3A_1 C4A_1 C5A_1 -3.1(11)
C1A_1 O5A_1 C5A_1 C6A_1 42.9(7)
C1A_1 O5A_1 C5A_1 C4A_1 -69.7(7)
O3A_1 C4A_1 C5A_1 O5A_1 -35.2(8)
C3A_1 C4A_1 C5A_1 O5A_1 31.3(9)
O3A_1 C4A_1 C5A_1 C6A_1 -144.5(6)
C3A_1 C4A_1 C5A_1 C6A_1 -78.0(9)
C1A_1 O1A_1 C6A_1 C5A_1 8.6(7)
O5A_1 C5A_1 C6A_1 O1A_1 -31.4(7)
C4A_1 C5A_1 C6A_1 O1A_1 84.4(7)
C2A_1 O2A_1 C7A_1 C8A_1 -178.6(6)
O2A_1 C7A_1 C8A_1 C13A_1 77.1(9)
O2A_1 C7A_1 C8A_1 C9A_1 -102.3(9)
C13A_1 C8A_1 C9A_1 C10A_1 -0.2(13)
C7A_1 C8A_1 C9A_1 C10A_1 179.2(8)
C8A_1 C9A_1 C10A_1 C11A_1 0.5(14)
C9A_1 C10A_1 C11A_1 C12A_1 -0.6(15)
C10A_1 C11A_1 C12A_1 C13A_1 0.4(14)
C11A_1 C12A_1 C13A_1 C8A_1 -0.1(13)
C9A_1 C8A_1 C13A_1 C12A_1 0.0(13)
C7A_1 C8A_1 C13A_1 C12A_1 -179.4(8)
C5B_2 O5B_2 C1B_2 O1B_2 -37.9(7)
C5B_2 O5B_2 C1B_2 C2B_2 82.0(7)
C6B_2 O1B_2 C1B_2 O5B_2 16.0(8)
C6B_2 O1B_2 C1B_2 C2B_2 -101.5(7)
C7B_2 O2B_2 C2B_2 C3B_2 159.8(7)
C7B_2 O2B_2 C2B_2 C1B_2 -79.9(8)
O5B_2 C1B_2 C2B_2 O2B_2 -168.3(6)
O1B_2 C1B_2 C2B_2 O2B_2 -51.3(8)
O5B_2 C1B_2 C2B_2 C3B_2 -49.7(9)
O1B_2 C1B_2 C2B_2 C3B_2 67.3(8)
C4B_2 O3B_2 C3B_2 C2B_2 -111.3(8)
O2B_2 C2B_2 C3B_2 O3B_2 -159.7(6)
C1B_2 C2B_2 C3B_2 O3B_2 78.7(9)
O2B_2 C2B_2 C3B_2 C4B_2 131.6(7)
C1B_2 C2B_2 C3B_2 C4B_2 10.0(11)
C3B_2 O3B_2 C4B_2 C5B_2 106.7(7)
C2B_2 C3B_2 C4B_2 O3B_2 104.2(8)
O3B_2 C3B_2 C4B_2 C5B_2 -106.1(7)
C2B_2 C3B_2 C4B_2 C5B_2 -1.9(11)
C1B_2 O5B_2 C5B_2 C4B_2 -71.3(7)
C1B_2 O5B_2 C5B_2 C6B_2 43.9(7)
O3B_2 C4B_2 C5B_2 O5B_2 -35.2(8)
C3B_2 C4B_2 C5B_2 O5B_2 32.4(9)
O3B_2 C4B_2 C5B_2 C6B_2 -146.6(7)
C3B_2 C4B_2 C5B_2 C6B_2 -79.1(9)
C1B_2 O1B_2 C6B_2 C5B_2 11.0(8)
O5B_2 C5B_2 C6B_2 O1B_2 -34.2(8)
C4B_2 C5B_2 C6B_2 O1B_2 81.6(8)
C2B_2 O2B_2 C7B_2 C8B_2 -176.4(6)
O2B_2 C7B_2 C8B_2 C13B_2 11.7(11)
O2B_2 C7B_2 C8B_2 C9B_2 -169.7(7)
C13B_2 C8B_2 C9B_2 C10B_2 -1.9(12)
C7B_2 C8B_2 C9B_2 C10B_2 179.6(8)
C8B_2 C9B_2 C10B_2 C11B_2 1.3(13)
C9B_2 C10B_2 C11B_2 C12B_2 -0.6(13)
C10B_2 C11B_2 C12B_2 C13B_2 0.5(13)
C9B_2 C8B_2 C13B_2 C12B_2 1.8(12)
C7B_2 C8B_2 C13B_2 C12B_2 -179.7(8)
C11B_2 C12B_2 C13B_2 C8B_2 -1.1(13)
C6C_3 O1C_3 C1C_3 O5C_3 18.1(8)
C6C_3 O1C_3 C1C_3 C2C_3 -99.2(7)
C5C_3 O5C_3 C1C_3 O1C_3 -38.7(7)
C5C_3 O5C_3 C1C_3 C2C_3 80.0(8)
C7C_3 O2C_3 C2C_3 C1C_3 -74.1(9)
C7C_3 O2C_3 C2C_3 C3C_3 164.9(7)
O1C_3 C1C_3 C2C_3 O2C_3 -49.1(9)
O5C_3 C1C_3 C2C_3 O2C_3 -164.5(7)
O1C_3 C1C_3 C2C_3 C3C_3 68.8(8)
O5C_3 C1C_3 C2C_3 C3C_3 -46.5(10)
C4C_3 O3C_3 C3C_3 C2C_3 -110.8(8)
O2C_3 C2C_3 C3C_3 O3C_3 -162.4(7)
C1C_3 C2C_3 C3C_3 O3C_3 74.6(10)
O2C_3 C2C_3 C3C_3 C4C_3 130.4(8)
C1C_3 C2C_3 C3C_3 C4C_3 7.4(11)
C3C_3 O3C_3 C4C_3 C5C_3 107.1(7)
C2C_3 C3C_3 C4C_3 O3C_3 103.1(9)
O3C_3 C3C_3 C4C_3 C5C_3 -104.4(8)
C2C_3 C3C_3 C4C_3 C5C_3 -1.3(12)
C1C_3 O5C_3 C5C_3 C6C_3 43.1(7)
C1C_3 O5C_3 C5C_3 C4C_3 -72.0(7)
O3C_3 C4C_3 C5C_3 O5C_3 -33.5(8)
C3C_3 C4C_3 C5C_3 O5C_3 33.3(10)
O3C_3 C4C_3 C5C_3 C6C_3 -143.6(7)
C3C_3 C4C_3 C5C_3 C6C_3 -76.9(9)
C1C_3 O1C_3 C6C_3 C5C_3 9.1(8)
O5C_3 C5C_3 C6C_3 O1C_3 -32.1(7)
C4C_3 C5C_3 C6C_3 O1C_3 83.8(7)
C2C_3 O2C_3 C7C_3 C8C_3 174.0(7)
O2C_3 C7C_3 C8C_3 C13C_3 6.0(11)
O2C_3 C7C_3 C8C_3 C9C_3 -172.6(7)
C13C_3 C8C_3 C9C_3 C10C_3 -0.5(13)
C7C_3 C8C_3 C9C_3 C10C_3 178.2(8)
C8C_3 C9C_3 C10C_3 C11C_3 -0.4(13)
C9C_3 C10C_3 C11C_3 C12C_3 2.0(14)
C10C_3 C11C_3 C12C_3 C13C_3 -2.8(14)
C9C_3 C8C_3 C13C_3 C12C_3 -0.2(12)
C7C_3 C8C_3 C13C_3 C12C_3 -178.8(8)
C11C_3 C12C_3 C13C_3 C8C_3 1.9(13)
C5D_4 O5D_4 C1D_4 O1D_4 -40.8(6)
C5D_4 O5D_4 C1D_4 C2D_4 81.1(7)
C6D_4 O1D_4 C1D_4 O5D_4 21.1(7)
C6D_4 O1D_4 C1D_4 C2D_4 -98.4(6)
C7D_4 O2D_4 C2D_4 C3D_4 77.9(9)
C7D_4 O2D_4 C2D_4 C1D_4 -162.3(7)
O5D_4 C1D_4 C2D_4 O2D_4 -169.5(6)
O1D_4 C1D_4 C2D_4 O2D_4 -51.6(8)
O5D_4 C1D_4 C2D_4 C3D_4 -48.1(9)
O1D_4 C1D_4 C2D_4 C3D_4 69.9(8)
C4D_4 O3D_4 C3D_4 C2D_4 -110.9(8)
O2D_4 C2D_4 C3D_4 C4D_4 127.8(8)
C1D_4 C2D_4 C3D_4 C4D_4 9.8(11)
O2D_4 C2D_4 C3D_4 O3D_4 -164.0(6)
C1D_4 C2D_4 C3D_4 O3D_4 78.0(9)
C3D_4 O3D_4 C4D_4 C5D_4 106.1(7)
C2D_4 C3D_4 C4D_4 O3D_4 104.2(8)
O3D_4 C3D_4 C4D_4 C5D_4 -108.4(8)
C2D_4 C3D_4 C4D_4 C5D_4 -4.2(11)
C1D_4 O5D_4 C5D_4 C6D_4 43.1(6)
C1D_4 O5D_4 C5D_4 C4D_4 -72.3(7)
O3D_4 C4D_4 C5D_4 O5D_4 -33.4(8)
C3D_4 C4D_4 C5D_4 O5D_4 35.4(9)
O3D_4 C4D_4 C5D_4 C6D_4 -144.5(6)
C3D_4 C4D_4 C5D_4 C6D_4 -75.7(9)
C1D_4 O1D_4 C6D_4 C5D_4 5.9(7)
O5D_4 C5D_4 C6D_4 O1D_4 -30.5(7)
C4D_4 C5D_4 C6D_4 O1D_4 85.0(7)
C2D_4 O2D_4 C7D_4 C8D_4 160.1(7)
O2D_4 C7D_4 C8D_4 C9D_4 114.6(9)
O2D_4 C7D_4 C8D_4 C13D_4 -64.7(11)
C13D_4 C8D_4 C9D_4 C10D_4 -1.6(14)
C7D_4 C8D_4 C9D_4 C10D_4 179.1(9)
C8D_4 C9D_4 C10D_4 C11D_4 2.9(15)
C9D_4 C10D_4 C11D_4 C12D_4 -2.1(16)
C10D_4 C11D_4 C12D_4 C13D_4 -0.1(15)
C9D_4 C8D_4 C13D_4 C12D_4 -0.6(13)
C7D_4 C8D_4 C13D_4 C12D_4 178.7(8)
C11D_4 C12D_4 C13D_4 C8D_4 1.4(14)
